data_4305326
loop_
_publ_author_name
'Anthony D'Al\'eo'
'Jide Xu'
'Evan G. Moore'
'Christoph J. Jocher'
'Kenneth N. Raymond'

_publ_contact_author_email raymond@socrates.berkeley.edu
_publ_contact_author_name 'Kenneth N. Raymond'
_publ_section_title
;
Aryl-Bridged 1-Hydroxypyridin-2-one: Sensitizer Ligands for Eu(III)
;
_journal_name_full 'Inorganic Chemistry'
_journal_page_first 6109
_journal_page_last 6111
_journal_paper_doi 10.1021/ic8003189
_journal_volume 47
_journal_year 2008
_chemical_formula_moiety 'C36 H24 N8 O10 Eu, C4 H12 N, 5.6(H2 O)'
_chemical_formula_sum 'C40 H47.2 Eu N9 O15.6'
_chemical_formula_weight 1055.63
_chemical_melting_point ?
_chemical_name_common 'Europium bis(o-phen-1,2-HOPO) complex'
_chemical_name_systematic
; 
 ? 
;
_space_group_IT_number 2
_symmetry_cell_setting triclinic
_symmetry_space_group_name_Hall '-P 1'
_symmetry_space_group_name_H-M 'P -1'
_atom_sites_solution_hydrogens geom
_atom_sites_solution_primary direct
_atom_sites_solution_secondary difmap
_audit_creation_method SHELXL-97
_cell_angle_alpha 109.74(3)
_cell_angle_beta 94.47(3)
_cell_angle_gamma 97.58(3)
_cell_formula_units_Z 2
_cell_length_a 8.7004(17)
_cell_length_b 15.211(3)
_cell_length_c 18.091(4)
_cell_measurement_reflns_used 3961
_cell_measurement_temperature 139(2)
_cell_measurement_theta_max 23.516
_cell_measurement_theta_min 2.382
_cell_volume 2214.5(9)
_computing_cell_refinement 'SAINT V 6.22'
_computing_data_collection 'SMART V.5.618'
_computing_data_reduction 'SAINT V.6.22'
_computing_molecular_graphics 'SHELXTL (Siemens, 1996)'
_computing_publication_material CIFTAB
_computing_structure_refinement 'SHELXL-97 (Sheldrick, 1997)'
_computing_structure_solution 'SHELXS-97 (Sheldrick, 1990)'
_diffrn_ambient_temperature 139(2)
_diffrn_detector_area_resol_mean '8.366 mm^-1^'
_diffrn_measured_fraction_theta_full 0.954
_diffrn_measured_fraction_theta_max 0.954
_diffrn_measurement_device_type 'Brucker APEX I'
_diffrn_measurement_method \w-scans
_diffrn_radiation_monochromator graphite
_diffrn_radiation_source 'fine-focus sealed tube'
_diffrn_radiation_type MoK\a
_diffrn_radiation_wavelength 0.71073
_diffrn_reflns_av_R_equivalents 0.0259
_diffrn_reflns_av_sigmaI/netI 0.0550
_diffrn_reflns_limit_h_max 10
_diffrn_reflns_limit_h_min -10
_diffrn_reflns_limit_k_max 13
_diffrn_reflns_limit_k_min -18
_diffrn_reflns_limit_l_max 22
_diffrn_reflns_limit_l_min -22
_diffrn_reflns_number 14134
_diffrn_reflns_theta_full 26.35
_diffrn_reflns_theta_max 26.35
_diffrn_reflns_theta_min 1.21
_diffrn_standards_number 0
_exptl_absorpt_coefficient_mu 1.497
_exptl_absorpt_correction_T_max 0.9426
_exptl_absorpt_correction_T_min 0.8178
_exptl_absorpt_correction_type multi-scan
_exptl_absorpt_process_details 'SADABS V2.03'
_exptl_crystal_colour colourless
_exptl_crystal_density_diffrn 1.583
_exptl_crystal_density_meas ?
_exptl_crystal_density_method .
_exptl_crystal_description rhomboid
_exptl_crystal_F_000 1076
_exptl_crystal_size_max 0.14
_exptl_crystal_size_mid 0.08
_exptl_crystal_size_min 0.04
_refine_diff_density_max 0.887
_refine_diff_density_min -0.531
_refine_diff_density_rms 0.108
_refine_ls_extinction_method none
_refine_ls_goodness_of_fit_ref 0.994
_refine_ls_hydrogen_treatment constr
_refine_ls_matrix_type full
_refine_ls_number_parameters 612
_refine_ls_number_reflns 8619
_refine_ls_number_restraints 0
_refine_ls_restrained_S_all 0.994
_refine_ls_R_factor_all 0.0505
_refine_ls_R_factor_gt 0.0396
_refine_ls_shift/su_max 0.001
_refine_ls_shift/su_mean 0.000
_refine_ls_structure_factor_coef Fsqd
_refine_ls_weighting_details 'calc w=1/[\s^2^(Fo^2^)+(0.0626P)^2^+0.0000P] where P=(Fo^2^+2Fc^2^)/3'
_refine_ls_weighting_scheme calc
_refine_ls_wR_factor_gt 0.0956
_refine_ls_wR_factor_ref 0.0989
_reflns_number_gt 7209
_reflns_number_total 8619
_reflns_threshold_expression >2sigma(I)
_cod_data_source_file ic8003189-file005_1.cif
_cod_data_source_block euph12h
_cod_depositor_comments
;
The following automatic conversions were performed:
'_symmetry_cell_setting' value 'Triclinic' changed to 'triclinic'
according to '/home/saulius/struct/CIF-dictionaries/cif_core.dic'
dictionary named 'cif_core.dic' version 2.4.1 from 2010-06-29.

Automatic conversion script
Id: cif_fix_enum 1527 2010-12-29 10:47:43Z saulius 

The following automatic conversions were performed:

'_chemical_melting_point' value 'not measured' was changed to '?' -
the value is undefined or not given.

Automatic conversion script
Id: cif_fix_values 1646 2011-03-28 12:23:43Z adriana 
;
_cod_original_cell_volume 2214.4(8)
_cod_original_formula_sum 'C40 H47.20 Eu N9 O15.60'
_cod_database_code 4305326

loop_
_symmetry_equiv_pos_as_xyz
'x, y, z'
'-x, -y, -z'

loop_
_atom_site_label
_atom_site_type_symbol
_atom_site_fract_x
_atom_site_fract_y
_atom_site_fract_z
_atom_site_U_iso_or_equiv
_atom_site_adp_type
_atom_site_occupancy
_atom_site_symmetry_multiplicity
_atom_site_calc_flag
_atom_site_refinement_flags
_atom_site_disorder_assembly
_atom_site_disorder_group
Eu1 Eu 0.35984(2) 0.113249(13) 0.344497(11) 0.02062(8) Uani 1 1 d . . .
O6B O 0.2535(3) 0.18037(18) 0.46371(15) 0.0246(6) Uani 1 1 d . . .
O2A O 0.2465(3) 0.23512(18) 0.31693(16) 0.0257(6) Uani 1 1 d . . .
N1B N 0.6707(4) 0.2713(2) 0.43641(18) 0.0202(7) Uani 1 1 d . . .
O5B O 0.1030(3) 0.03338(19) 0.35247(15) 0.0261(6) Uani 1 1 d . . .
O5A O 0.4446(3) 0.0033(2) 0.40152(16) 0.0278(6) Uani 1 1 d . . .
O1A O 0.2864(3) 0.08777(18) 0.20679(15) 0.0263(6) Uani 1 1 d . . .
O4B O 0.0687(4) 0.3142(2) 0.66287(17) 0.0374(8) Uani 1 1 d . . .
O6A O 0.3795(4) -0.03717(19) 0.25205(16) 0.0284(7) Uani 1 1 d . . .
O2B O 0.6269(3) 0.14270(19) 0.32279(16) 0.0256(6) Uani 1 1 d . . .
N1A N 0.2138(4) 0.1508(2) 0.18551(19) 0.0235(7) Uani 1 1 d . . .
N4B N 0.1075(4) 0.1452(2) 0.47331(18) 0.0225(7) Uani 1 1 d . . .
N2B N 0.5355(4) 0.4068(2) 0.55392(18) 0.0222(7) Uani 1 1 d . . .
H2BA H 0.4830 0.3542 0.5182 0.027 Uiso 1 1 calc R . .
O1B O 0.5183(3) 0.24527(19) 0.44279(16) 0.0262(6) Uani 1 1 d . . .
C11B C 0.2085(5) 0.4960(3) 0.6617(2) 0.0266(9) Uani 1 1 d . . .
H11A H 0.1054 0.4730 0.6682 0.032 Uiso 1 1 calc R . .
N3B N 0.2339(4) 0.3363(2) 0.57603(19) 0.0233(7) Uani 1 1 d . . .
H3BA H 0.2724 0.3061 0.5328 0.028 Uiso 1 1 calc R . .
C6B C 0.6922(5) 0.4212(3) 0.5567(2) 0.0260(9) Uani 1 1 d . . .
N4A N 0.4170(4) -0.1063(2) 0.27766(19) 0.0266(8) Uani 1 1 d . . .
C1B C 0.7260(5) 0.2122(3) 0.3709(2) 0.0225(8) Uani 1 1 d . . .
O3B O 0.7842(4) 0.4863(2) 0.60618(19) 0.0443(9) Uani 1 1 d . . .
C10B C 0.2702(5) 0.5914(3) 0.6982(2) 0.0290(9) Uani 1 1 d . . .
H10A H 0.2109 0.6329 0.7313 0.035 Uiso 1 1 calc R . .
C12B C 0.2971(5) 0.4333(3) 0.6152(2) 0.0222(8) Uani 1 1 d . . .
N2A N 0.2752(4) -0.0099(2) 0.05705(19) 0.0274(8) Uani 1 1 d . . .
H2AA H 0.2953 -0.0021 0.1075 0.033 Uiso 1 1 calc R . .
C13B C 0.1194(5) 0.2855(3) 0.5990(2) 0.0256(9) Uani 1 1 d . . .
C17B C -0.1161(5) 0.0256(3) 0.4243(2) 0.0258(9) Uani 1 1 d . . .
H17A H -0.1716 -0.0310 0.3851 0.031 Uiso 1 1 calc R . .
C14B C 0.0427(5) 0.1908(3) 0.5395(2) 0.0243(9) Uani 1 1 d . . .
C9B C 0.4166(5) 0.6259(3) 0.6866(2) 0.0274(9) Uani 1 1 d . . .
H9BA H 0.4577 0.6915 0.7115 0.033 Uiso 1 1 calc R . .
O3A O 0.1512(5) 0.0493(2) -0.02756(18) 0.0496(10) Uani 1 1 d . . .
C8B C 0.5051(5) 0.5664(3) 0.6390(2) 0.0259(9) Uani 1 1 d . . .
H8BA H 0.6051 0.5915 0.6302 0.031 Uiso 1 1 calc R . .
C18B C 0.0334(5) 0.0651(3) 0.4128(2) 0.0243(9) Uani 1 1 d . . .
C4B C 0.9129(5) 0.3739(3) 0.4814(2) 0.0249(9) Uani 1 1 d . . .
H4BA H 0.9763 0.4296 0.5182 0.030 Uiso 1 1 calc R . .
C1A C 0.1950(5) 0.2296(3) 0.2481(2) 0.0244(9) Uani 1 1 d . . .
C6A C 0.1956(6) 0.0527(3) 0.0390(3) 0.0330(10) Uani 1 1 d . . .
C7B C 0.4475(5) 0.4693(3) 0.6039(2) 0.0214(8) Uani 1 1 d . . .
C15B C -0.1017(5) 0.1508(3) 0.5487(2) 0.0278(9) Uani 1 1 d . . .
H15A H -0.1476 0.1799 0.5949 0.033 Uiso 1 1 calc R . .
C3B C 0.9771(5) 0.3141(3) 0.4184(2) 0.0269(9) Uani 1 1 d . . .
H3BB H 1.0845 0.3283 0.4132 0.032 Uiso 1 1 calc R . .
C2B C 0.8840(5) 0.2347(3) 0.3642(2) 0.0246(9) Uani 1 1 d . . .
H2BB H 0.9278 0.1947 0.3215 0.030 Uiso 1 1 calc R . .
C16B C -0.1815(5) 0.0679(3) 0.4909(2) 0.0283(9) Uani 1 1 d . . .
H16A H -0.2816 0.0405 0.4977 0.034 Uiso 1 1 calc R . .
C5A C 0.1638(5) 0.1353(3) 0.1078(2) 0.0283(9) Uani 1 1 d . . .
C17A C 0.4913(5) -0.1530(3) 0.3864(3) 0.0334(10) Uani 1 1 d . . .
H17B H 0.5179 -0.1394 0.4415 0.040 Uiso 1 1 calc R . .
C2A C 0.1140(5) 0.2956(3) 0.2284(3) 0.0326(10) Uani 1 1 d . . .
H2AB H 0.0969 0.3507 0.2692 0.039 Uiso 1 1 calc R . .
C18A C 0.4516(5) -0.0807(3) 0.3592(2) 0.0254(9) Uani 1 1 d . . .
N3A N 0.3917(6) -0.1462(3) 0.1086(2) 0.0489(12) Uani 1 1 d . . .
H3AA H 0.4010 -0.0888 0.1440 0.059 Uiso 1 1 calc R . .
C8A C 0.3333(6) -0.0950(3) -0.0771(2) 0.0349(10) Uani 1 1 d . . .
H8AA H 0.2979 -0.0483 -0.0951 0.042 Uiso 1 1 calc R . .
C5B C 0.7602(5) 0.3522(3) 0.4900(2) 0.0219(8) Uani 1 1 d . . .
C7A C 0.3286(5) -0.0862(3) 0.0020(2) 0.0311(10) Uani 1 1 d . . .
C4A C 0.0838(6) 0.1997(3) 0.0911(3) 0.0374(11) Uani 1 1 d . . .
H4AA H 0.0440 0.1892 0.0378 0.045 Uiso 1 1 calc R . .
O4A O 0.3603(7) -0.3037(3) 0.0935(2) 0.0846(17) Uani 1 1 d . . .
C10A C 0.4440(7) -0.2355(4) -0.1047(3) 0.0534(15) Uani 1 1 d . . .
H10B H 0.4842 -0.2859 -0.1406 0.064 Uiso 1 1 calc R . .
C9A C 0.3878(6) -0.1693(3) -0.1298(3) 0.0405(12) Uani 1 1 d . . .
H9AA H 0.3864 -0.1745 -0.1837 0.049 Uiso 1 1 calc R . .
C15A C 0.4547(8) -0.2639(4) 0.2527(3) 0.0552(16) Uani 1 1 d . . .
H15B H 0.4551 -0.3262 0.2171 0.066 Uiso 1 1 calc R . .
C3A C 0.0604(6) 0.2804(3) 0.1516(3) 0.0411(12) Uani 1 1 d . . .
H3AB H 0.0068 0.3252 0.1393 0.049 Uiso 1 1 calc R . .
C14A C 0.4173(6) -0.1947(3) 0.2241(3) 0.0405(12) Uani 1 1 d . . .
C12A C 0.3850(7) -0.1547(3) 0.0270(3) 0.0441(13) Uani 1 1 d . . .
C13A C 0.3849(8) -0.2194(4) 0.1358(3) 0.0542(16) Uani 1 1 d . . .
C16A C 0.4918(7) -0.2417(4) 0.3344(3) 0.0448(13) Uani 1 1 d . . .
H16B H 0.5178 -0.2894 0.3538 0.054 Uiso 1 1 calc R . .
N1S N 0.1208(6) 0.1536(4) 0.8250(3) 0.0616(13) Uani 1 1 d . . .
C11A C 0.4420(8) -0.2287(4) -0.0268(3) 0.0579(17) Uani 1 1 d . . .
H11B H 0.4801 -0.2752 -0.0095 0.070 Uiso 1 1 calc R . .
C1S1 C 0.1902(8) 0.0666(5) 0.7949(4) 0.0681(18) Uani 1 1 d . . .
H1SA H 0.1200 0.0198 0.7498 0.102 Uiso 1 1 calc R . .
H1SB H 0.2050 0.0403 0.8371 0.102 Uiso 1 1 calc R . .
H1SC H 0.2915 0.0818 0.7781 0.102 Uiso 1 1 calc R . .
C1S2 C -0.0316(8) 0.1300(5) 0.8517(4) 0.0704(18) Uani 1 1 d . . .
H1SD H -0.1011 0.0814 0.8074 0.106 Uiso 1 1 calc R . .
H1SE H -0.0797 0.1870 0.8703 0.106 Uiso 1 1 calc R . .
H1SF H -0.0144 0.1059 0.8951 0.106 Uiso 1 1 calc R . .
C1S3 C 0.0902(11) 0.1923(5) 0.7609(4) 0.090(3) Uani 1 1 d . . .
H1SG H 0.0233 0.1435 0.7157 0.135 Uiso 1 1 calc R . .
H1SH H 0.1896 0.2117 0.7441 0.135 Uiso 1 1 calc R . .
H1SI H 0.0376 0.2473 0.7806 0.135 Uiso 1 1 calc R . .
C1S4 C 0.2221(9) 0.2279(5) 0.8940(4) 0.084(2) Uani 1 1 d . . .
H1SJ H 0.2421 0.2023 0.9361 0.127 Uiso 1 1 calc R . .
H1SK H 0.1692 0.2828 0.9138 0.127 Uiso 1 1 calc R . .
H1SL H 0.3216 0.2476 0.8775 0.127 Uiso 1 1 calc R . .
O1S O 1.136(4) 0.4261(19) 0.9059(15) 0.254(4) Uiso 0.543(19) 1 d P A 1
O2S O 0.613(4) 0.5305(19) 0.827(2) 0.254(4) Uiso 0.54(2) 1 d P B 2
O3S O 1.285(3) 0.422(2) 0.8301(18) 0.254(4) Uiso 0.51(2) 1 d P C 3
O4S O 0.726(3) 0.5471(14) 0.9310(13) 0.254(4) Uiso 0.691(19) 1 d P D 4
O5S O 1.250(3) 0.505(2) 0.8827(17) 0.254(4) Uiso 0.54(2) 1 d P E 5
O6S O 0.855(4) 0.4477(19) 0.775(2) 0.254(4) Uiso 0.54(2) 1 d P F 6
O7S O 0.468(3) 0.5046(17) 0.8833(16) 0.254(4) Uiso 0.579(18) 1 d P G 7
O8S O 0.955(4) 0.396(2) 0.885(2) 0.254(4) Uiso 0.51(3) 1 d P H 8
O9S O 0.564(5) 0.538(2) 0.972(2) 0.254(4) Uiso 0.400(18) 1 d P I 9
O10S O 0.795(3) 0.4789(15) 0.8524(15) 0.254(4) Uiso 0.74(2) 1 d P J 10
O11S O 0.950(5) 0.443(3) 0.840(3) 0.254(4) Uiso 0.43(3) 1 d P K 11
O12S O 0.696(6) 0.492(3) 0.769(3) 0.254(4) Uiso 0.33(2) 1 d P L 12
O13S O 1.041(2) 0.6338(14) 0.9977(12) 0.254(4) Uiso 0.637(17) 1 d P M 13

loop_
_atom_site_aniso_label
_atom_site_aniso_U_11
_atom_site_aniso_U_22
_atom_site_aniso_U_33
_atom_site_aniso_U_23
_atom_site_aniso_U_13
_atom_site_aniso_U_12
Eu1 0.02370(12) 0.01984(11) 0.01632(11) 0.00379(7) 0.00460(7) 0.00256(7)
O6B 0.0192(15) 0.0249(14) 0.0248(14) 0.0047(11) 0.0060(11) -0.0040(11)
O2A 0.0310(17) 0.0233(15) 0.0216(15) 0.0053(11) 0.0068(12) 0.0056(12)
N1B 0.0168(17) 0.0223(17) 0.0222(16) 0.0080(13) 0.0056(13) 0.0036(13)
O5B 0.0312(17) 0.0256(15) 0.0189(14) 0.0056(11) 0.0054(12) 0.0002(12)
O5A 0.0324(17) 0.0292(16) 0.0217(14) 0.0099(12) 0.0022(12) 0.0038(13)
O1A 0.0388(18) 0.0208(14) 0.0216(14) 0.0071(11) 0.0047(12) 0.0138(12)
O4B 0.049(2) 0.0331(17) 0.0269(16) 0.0060(13) 0.0165(14) 0.0011(14)
O6A 0.0441(19) 0.0235(15) 0.0219(14) 0.0108(12) 0.0039(13) 0.0135(13)
O2B 0.0248(16) 0.0249(15) 0.0229(14) 0.0031(12) 0.0053(12) 0.0027(12)
N1A 0.0267(19) 0.0230(17) 0.0228(17) 0.0086(14) 0.0078(14) 0.0068(14)
N4B 0.0231(18) 0.0225(17) 0.0219(17) 0.0093(14) 0.0035(13) -0.0002(13)
N2B 0.0202(18) 0.0213(17) 0.0202(16) 0.0017(13) 0.0029(13) 0.0015(13)
O1B 0.0190(15) 0.0277(15) 0.0252(15) 0.0008(12) 0.0081(11) 0.0011(11)
C11B 0.023(2) 0.030(2) 0.026(2) 0.0076(17) 0.0056(17) 0.0096(17)
N3B 0.0235(19) 0.0219(17) 0.0229(17) 0.0054(14) 0.0058(14) 0.0035(14)
C6B 0.026(2) 0.026(2) 0.024(2) 0.0056(17) 0.0031(17) 0.0051(17)
N4A 0.031(2) 0.0264(18) 0.0250(18) 0.0096(14) 0.0047(15) 0.0115(15)
C1B 0.029(2) 0.026(2) 0.0170(19) 0.0105(16) 0.0071(16) 0.0100(17)
O3B 0.0267(18) 0.0393(19) 0.044(2) -0.0135(15) -0.0012(14) 0.0055(14)
C10B 0.036(3) 0.025(2) 0.023(2) 0.0025(17) 0.0047(18) 0.0111(18)
C12B 0.025(2) 0.024(2) 0.0189(19) 0.0076(16) 0.0019(16) 0.0088(16)
N2A 0.039(2) 0.0272(18) 0.0175(17) 0.0074(14) 0.0061(15) 0.0091(16)
C13B 0.029(2) 0.028(2) 0.021(2) 0.0084(17) 0.0038(17) 0.0079(18)
C17B 0.022(2) 0.026(2) 0.026(2) 0.0087(17) -0.0017(16) -0.0042(16)
C14B 0.026(2) 0.027(2) 0.0202(19) 0.0075(16) 0.0043(16) 0.0059(17)
C9B 0.035(3) 0.022(2) 0.022(2) 0.0045(16) 0.0022(17) 0.0046(17)
O3A 0.080(3) 0.051(2) 0.0217(17) 0.0109(15) 0.0063(16) 0.032(2)
C8B 0.027(2) 0.026(2) 0.025(2) 0.0093(17) 0.0047(17) 0.0043(17)
C18B 0.026(2) 0.027(2) 0.021(2) 0.0115(17) -0.0013(16) 0.0045(17)
C4B 0.021(2) 0.029(2) 0.027(2) 0.0123(17) -0.0001(16) 0.0054(17)
C1A 0.024(2) 0.021(2) 0.026(2) 0.0050(16) 0.0075(17) 0.0021(16)
C6A 0.047(3) 0.031(2) 0.023(2) 0.0098(18) 0.0073(19) 0.011(2)
C7B 0.022(2) 0.023(2) 0.0203(19) 0.0072(16) 0.0012(15) 0.0084(16)
C15B 0.029(2) 0.033(2) 0.025(2) 0.0126(18) 0.0079(17) 0.0074(18)
C3B 0.021(2) 0.032(2) 0.033(2) 0.0156(19) 0.0082(17) 0.0094(17)
C2B 0.024(2) 0.028(2) 0.025(2) 0.0111(17) 0.0094(17) 0.0104(17)
C16B 0.022(2) 0.031(2) 0.030(2) 0.0125(18) 0.0030(17) -0.0028(17)
C5A 0.035(3) 0.027(2) 0.025(2) 0.0103(17) 0.0066(18) 0.0073(18)
C17A 0.034(3) 0.040(3) 0.031(2) 0.018(2) 0.0004(19) 0.011(2)
C2A 0.037(3) 0.030(2) 0.032(2) 0.0090(19) 0.0084(19) 0.016(2)
C18A 0.020(2) 0.034(2) 0.023(2) 0.0113(18) 0.0042(16) 0.0045(17)
N3A 0.095(4) 0.035(2) 0.0201(19) 0.0053(17) 0.009(2) 0.034(2)
C8A 0.047(3) 0.035(2) 0.021(2) 0.0067(18) 0.0089(19) 0.005(2)
C5B 0.021(2) 0.025(2) 0.0196(19) 0.0080(16) -0.0002(15) 0.0059(16)
C7A 0.036(3) 0.030(2) 0.022(2) 0.0023(17) 0.0040(18) 0.0060(19)
C4A 0.049(3) 0.040(3) 0.030(2) 0.017(2) 0.004(2) 0.017(2)
O4A 0.173(5) 0.035(2) 0.037(2) -0.0007(17) -0.003(3) 0.035(3)
C10A 0.075(4) 0.052(3) 0.026(3) -0.004(2) 0.007(2) 0.033(3)
C9A 0.054(3) 0.039(3) 0.022(2) 0.0018(19) 0.011(2) 0.009(2)
C15A 0.097(5) 0.032(3) 0.042(3) 0.011(2) 0.008(3) 0.034(3)
C3A 0.053(3) 0.036(3) 0.043(3) 0.019(2) 0.007(2) 0.023(2)
C14A 0.064(4) 0.033(3) 0.026(2) 0.0083(19) 0.003(2) 0.023(2)
C12A 0.074(4) 0.039(3) 0.019(2) 0.0027(19) 0.010(2) 0.025(3)
C13A 0.096(5) 0.036(3) 0.031(3) 0.004(2) 0.004(3) 0.035(3)
C16A 0.060(4) 0.040(3) 0.046(3) 0.025(2) 0.002(2) 0.024(2)
N1S 0.069(4) 0.064(3) 0.053(3) 0.027(3) 0.009(3) 0.001(3)
C11A 0.094(5) 0.054(3) 0.030(3) 0.008(2) 0.008(3) 0.046(3)
C1S1 0.076(5) 0.077(5) 0.046(3) 0.024(3) -0.003(3) -0.002(4)
C1S2 0.058(4) 0.088(5) 0.062(4) 0.029(4) 0.000(3) 0.001(3)
C1S3 0.149(8) 0.079(5) 0.047(4) 0.028(4) 0.002(4) 0.022(5)
C1S4 0.086(5) 0.097(6) 0.045(4) 0.012(4) -0.005(3) -0.026(4)

loop_
_atom_type_symbol
_atom_type_description
_atom_type_scat_dispersion_real
_atom_type_scat_dispersion_imag
_atom_type_scat_source
C C 0.0033 0.0016 'International Tables Vol C Tables 4.2.6.8 and 6.1.1.4'
H H 0.0000 0.0000 'International Tables Vol C Tables 4.2.6.8 and 6.1.1.4'
N N 0.0061 0.0033 'International Tables Vol C Tables 4.2.6.8 and 6.1.1.4'
O O 0.0106 0.0060 'International Tables Vol C Tables 4.2.6.8 and 6.1.1.4'
Eu Eu -0.1578 3.6682 'International Tables Vol C Tables 4.2.6.8 and 6.1.1.4'

loop_
_geom_angle_atom_site_label_1
_geom_angle_atom_site_label_2
_geom_angle_atom_site_label_3
_geom_angle
_geom_angle_site_symmetry_1
_geom_angle_site_symmetry_3
_geom_angle_publ_flag
O1B Eu1 O6B 63.58(9) . . ?
O1B Eu1 O6A 140.15(10) . . ?
O6B Eu1 O6A 140.03(10) . . ?
O1B Eu1 O2A 81.67(10) . . ?
O6B Eu1 O2A 79.41(9) . . ?
O6A Eu1 O2A 126.65(9) . . ?
O1B Eu1 O2B 64.61(9) . . ?
O6B Eu1 O2B 126.85(9) . . ?
O6A Eu1 O2B 80.08(10) . . ?
O2A Eu1 O2B 104.11(10) . . ?
O1B Eu1 O5A 93.10(10) . . ?
O6B Eu1 O5A 86.53(10) . . ?
O6A Eu1 O5A 64.84(9) . . ?
O2A Eu1 O5A 165.89(9) . . ?
O2B Eu1 O5A 85.17(10) . . ?
O1B Eu1 O1A 128.92(10) . . ?
O6B Eu1 O1A 135.44(10) . . ?
O6A Eu1 O1A 63.32(9) . . ?
O2A Eu1 O1A 63.76(9) . . ?
O2B Eu1 O1A 87.69(10) . . ?
O5A Eu1 O1A 128.14(9) . . ?
O1B Eu1 O5B 127.78(9) . . ?
O6B Eu1 O5B 64.24(9) . . ?
O6A Eu1 O5B 83.64(10) . . ?
O2A Eu1 O5B 91.01(10) . . ?
O2B Eu1 O5B 162.37(9) . . ?
O5A Eu1 O5B 81.81(10) . . ?
O1A Eu1 O5B 91.04(10) . . ?
O1B Eu1 C18A 109.63(10) . . ?
O6B Eu1 C18A 102.77(10) . . ?
O6A Eu1 C18A 45.56(10) . . ?
O2A Eu1 C18A 168.37(10) . . ?
O2B Eu1 C18A 83.87(10) . . ?
O5A Eu1 C18A 19.34(10) . . ?
O1A Eu1 C18A 108.80(10) . . ?
O5B Eu1 C18A 79.90(10) . . ?
O1B Eu1 C1A 97.17(10) . . ?
O6B Eu1 C1A 95.89(10) . . ?
O6A Eu1 C1A 107.83(10) . . ?
O2A Eu1 C1A 18.86(9) . . ?
O2B Eu1 C1A 101.39(10) . . ?
O5A Eu1 C1A 169.45(10) . . ?
O1A Eu1 C1A 44.95(9) . . ?
O5B Eu1 C1A 89.97(10) . . ?
C18A Eu1 C1A 152.09(10) . . ?
O1B Eu1 C1B 45.24(9) . . ?
O6B Eu1 C1B 107.97(10) . . ?
O6A Eu1 C1B 98.47(11) . . ?
O2A Eu1 C1B 97.82(10) . . ?
O2B Eu1 C1B 19.37(9) . . ?
O5A Eu1 C1B 87.49(10) . . ?
O1A Eu1 C1B 101.37(10) . . ?
O5B Eu1 C1B 167.02(9) . . ?
C18A Eu1 C1B 92.39(10) . . ?
C1A Eu1 C1B 101.45(10) . . ?
N4B O6B Eu1 121.1(2) . . ?
C1A O2A Eu1 123.5(2) . . ?
O1B N1B C5B 121.6(3) . . ?
O1B N1B C1B 115.1(3) . . ?
C5B N1B C1B 123.2(3) . . ?
C18B O5B Eu1 120.9(2) . . ?
C18A O5A Eu1 121.5(3) . . ?
N1A O1A Eu1 120.5(2) . . ?
N4A O6A Eu1 120.2(2) . . ?
C1B O2B Eu1 122.3(2) . . ?
O1A N1A C5A 121.4(3) . . ?
O1A N1A C1A 114.5(3) . . ?
C5A N1A C1A 124.0(3) . . ?
O6B N4B C18B 115.6(3) . . ?
O6B N4B C14B 120.0(3) . . ?
C18B N4B C14B 124.5(3) . . ?
C6B N2B C7B 125.6(3) . . ?
C6B N2B H2BA 117.2 . . ?
C7B N2B H2BA 117.2 . . ?
N1B O1B Eu1 121.3(2) . . ?
C10B C11B C12B 120.5(4) . . ?
C10B C11B H11A 119.8 . . ?
C12B C11B H11A 119.8 . . ?
C13B N3B C12B 126.0(3) . . ?
C13B N3B H3BA 117.0 . . ?
C12B N3B H3BA 117.0 . . ?
O3B C6B N2B 126.0(4) . . ?
O3B C6B C5B 117.3(4) . . ?
N2B C6B C5B 116.6(3) . . ?
O6A N4A C14A 119.7(3) . . ?
O6A N4A C18A 115.6(3) . . ?
C14A N4A C18A 124.7(4) . . ?
O2B C1B N1B 116.6(3) . . ?
O2B C1B C2B 126.7(3) . . ?
N1B C1B C2B 116.7(4) . . ?
N1B C1B Eu1 78.3(2) . . ?
C2B C1B Eu1 165.0(3) . . ?
C9B C10B C11B 120.2(4) . . ?
C9B C10B H10A 119.9 . . ?
C11B C10B H10A 119.9 . . ?
C11B C12B C7B 118.9(4) . . ?
C11B C12B N3B 120.9(4) . . ?
C7B C12B N3B 120.0(3) . . ?
C6A N2A C7A 125.7(4) . . ?
C6A N2A H2AA 117.2 . . ?
C7A N2A H2AA 117.2 . . ?
O4B C13B N3B 124.3(4) . . ?
O4B C13B C14B 118.4(4) . . ?
N3B C13B C14B 117.2(3) . . ?
C16B C17B C18B 121.0(4) . . ?
C16B C17B H17A 119.5 . . ?
C18B C17B H17A 119.5 . . ?
C15B C14B N4B 118.2(4) . . ?
C15B C14B C13B 119.2(3) . . ?
N4B C14B C13B 122.5(4) . . ?
C10B C9B C8B 120.8(4) . . ?
C10B C9B H9BA 119.6 . . ?
C8B C9B H9BA 119.6 . . ?
C9B C8B C7B 120.0(4) . . ?
C9B C8B H8BA 120.0 . . ?
C7B C8B H8BA 120.0 . . ?
O5B C18B N4B 118.0(4) . . ?
O5B C18B C17B 126.3(4) . . ?
N4B C18B C17B 115.7(3) . . ?
C5B C4B C3B 120.1(4) . . ?
C5B C4B H4BA 119.9 . . ?
C3B C4B H4BA 119.9 . . ?
O2A C1A N1A 117.6(4) . . ?
O2A C1A C2A 126.2(4) . . ?
N1A C1A C2A 116.2(4) . . ?
N1A C1A Eu1 80.0(2) . . ?
C2A C1A Eu1 163.3(3) . . ?
O3A C6A N2A 125.6(4) . . ?
O3A C6A C5A 117.5(4) . . ?
N2A C6A C5A 116.8(4) . . ?
C8B C7B C12B 119.6(3) . . ?
C8B C7B N2B 121.1(4) . . ?
C12B C7B N2B 119.3(3) . . ?
C14B C15B C16B 120.4(4) . . ?
C14B C15B H15A 119.8 . . ?
C16B C15B H15A 119.8 . . ?
C2B C3B C4B 119.8(4) . . ?
C2B C3B H3BB 120.1 . . ?
C4B C3B H3BB 120.1 . . ?
C3B C2B C1B 121.1(4) . . ?
C3B C2B H2BB 119.5 . . ?
C1B C2B H2BB 119.5 . . ?
C17B C16B C15B 120.1(4) . . ?
C17B C16B H16A 119.9 . . ?
C15B C16B H16A 119.9 . . ?
N1A C5A C4A 118.2(4) . . ?
N1A C5A C6A 123.9(4) . . ?
C4A C5A C6A 117.9(4) . . ?
C16A C17A C18A 120.7(4) . . ?
C16A C17A H17B 119.6 . . ?
C18A C17A H17B 119.6 . . ?
C3A C2A C1A 120.7(4) . . ?
C3A C2A H2AB 119.7 . . ?
C1A C2A H2AB 119.7 . . ?
O5A C18A N4A 117.6(4) . . ?
O5A C18A C17A 126.6(4) . . ?
N4A C18A C17A 115.9(4) . . ?
N4A C18A Eu1 78.5(2) . . ?
C17A C18A Eu1 165.5(3) . . ?
C13A N3A C12A 125.3(4) . . ?
C13A N3A H3AA 117.4 . . ?
C12A N3A H3AA 117.4 . . ?
C9A C8A C7A 121.9(5) . . ?
C9A C8A H8AA 119.0 . . ?
C7A C8A H8AA 119.0 . . ?
C4B C5B N1B 119.1(3) . . ?
C4B C5B C6B 118.7(4) . . ?
N1B C5B C6B 122.2(3) . . ?
C12A C7A C8A 117.6(4) . . ?
C12A C7A N2A 119.7(4) . . ?
C8A C7A N2A 122.6(4) . . ?
C5A C4A C3A 120.4(4) . . ?
C5A C4A H4AA 119.8 . . ?
C3A C4A H4AA 119.8 . . ?
C9A C10A C11A 119.6(4) . . ?
C9A C10A H10B 120.2 . . ?
C11A C10A H10B 120.2 . . ?
C10A C9A C8A 120.0(4) . . ?
C10A C9A H9AA 120.0 . . ?
C8A C9A H9AA 120.0 . . ?
C14A C15A C16A 119.8(4) . . ?
C14A C15A H15B 120.1 . . ?
C16A C15A H15B 120.1 . . ?
C2A C3A C4A 120.5(4) . . ?
C2A C3A H3AB 119.8 . . ?
C4A C3A H3AB 119.8 . . ?
N4A C14A C15A 117.9(4) . . ?
N4A C14A C13A 123.5(4) . . ?
C15A C14A C13A 118.6(4) . . ?
C11A C12A C7A 119.8(4) . . ?
C11A C12A N3A 120.1(4) . . ?
C7A C12A N3A 120.0(4) . . ?
O4A C13A N3A 124.8(5) . . ?
O4A C13A C14A 118.1(5) . . ?
N3A C13A C14A 117.0(4) . . ?
C17A C16A C15A 121.0(4) . . ?
C17A C16A H16B 119.5 . . ?
C15A C16A H16B 119.5 . . ?
C1S1 N1S C1S2 109.0(5) . . ?
C1S1 N1S C1S3 110.4(5) . . ?
C1S2 N1S C1S3 107.8(6) . . ?
C1S1 N1S C1S4 112.2(6) . . ?
C1S2 N1S C1S4 107.6(5) . . ?
C1S3 N1S C1S4 109.6(5) . . ?
C10A C11A C12A 121.0(5) . . ?
C10A C11A H11B 119.5 . . ?
C12A C11A H11B 119.5 . . ?
N1S C1S1 H1SA 109.5 . . ?
N1S C1S1 H1SB 109.5 . . ?
H1SA C1S1 H1SB 109.5 . . ?
N1S C1S1 H1SC 109.5 . . ?
H1SA C1S1 H1SC 109.5 . . ?
H1SB C1S1 H1SC 109.5 . . ?
N1S C1S2 H1SD 109.5 . . ?
N1S C1S2 H1SE 109.5 . . ?
H1SD C1S2 H1SE 109.5 . . ?
N1S C1S2 H1SF 109.5 . . ?
H1SD C1S2 H1SF 109.5 . . ?
H1SE C1S2 H1SF 109.5 . . ?
N1S C1S3 H1SG 109.5 . . ?
N1S C1S3 H1SH 109.5 . . ?
H1SG C1S3 H1SH 109.5 . . ?
N1S C1S3 H1SI 109.5 . . ?
H1SG C1S3 H1SI 109.5 . . ?
H1SH C1S3 H1SI 109.5 . . ?
N1S C1S4 H1SJ 109.5 . . ?
N1S C1S4 H1SK 109.5 . . ?
H1SJ C1S4 H1SK 109.5 . . ?
N1S C1S4 H1SL 109.5 . . ?
H1SJ C1S4 H1SL 109.5 . . ?
H1SK C1S4 H1SL 109.5 . . ?

loop_
_geom_bond_atom_site_label_1
_geom_bond_atom_site_label_2
_geom_bond_distance
_geom_bond_site_symmetry_2
_geom_bond_publ_flag
Eu1 O1B 2.360(3) . ?
Eu1 O6B 2.371(3) . ?
Eu1 O6A 2.372(3) . ?
Eu1 O2A 2.385(3) . ?
Eu1 O2B 2.396(3) . ?
Eu1 O5A 2.404(3) . ?
Eu1 O1A 2.408(3) . ?
Eu1 O5B 2.438(3) . ?
Eu1 C18A 3.246(4) . ?
Eu1 C1A 3.256(4) . ?
Eu1 C1B 3.264(4) . ?
O6B N4B 1.360(4) . ?
O2A C1A 1.262(5) . ?
N1B O1B 1.358(4) . ?
N1B C5B 1.372(5) . ?
N1B C1B 1.389(5) . ?
O5B C18B 1.270(5) . ?
O5A C18A 1.261(5) . ?
O1A N1A 1.355(4) . ?
O4B C13B 1.229(5) . ?
O6A N4A 1.351(4) . ?
O2B C1B 1.281(5) . ?
N1A C5A 1.369(5) . ?
N1A C1A 1.382(5) . ?
N4B C18B 1.371(5) . ?
N4B C14B 1.371(5) . ?
N2B C6B 1.346(5) . ?
N2B C7B 1.424(5) . ?
N2B H2BA 0.8800 . ?
C11B C10B 1.386(6) . ?
C11B C12B 1.402(5) . ?
C11B H11A 0.9500 . ?
N3B C13B 1.356(5) . ?
N3B C12B 1.414(5) . ?
N3B H3BA 0.8800 . ?
C6B O3B 1.226(5) . ?
C6B C5B 1.525(5) . ?
N4A C14A 1.366(5) . ?
N4A C18A 1.390(5) . ?
C1B C2B 1.397(6) . ?
C10B C9B 1.372(6) . ?
C10B H10A 0.9500 . ?
C12B C7B 1.409(6) . ?
N2A C6A 1.357(6) . ?
N2A C7A 1.410(5) . ?
N2A H2AA 0.8800 . ?
C13B C14B 1.506(6) . ?
C17B C16B 1.367(6) . ?
C17B C18B 1.421(6) . ?
C17B H17A 0.9500 . ?
C14B C15B 1.370(6) . ?
C9B C8B 1.383(5) . ?
C9B H9BA 0.9500 . ?
O3A C6A 1.217(5) . ?
C8B C7B 1.399(6) . ?
C8B H8BA 0.9500 . ?
C4B C5B 1.360(6) . ?
C4B C3B 1.405(6) . ?
C4B H4BA 0.9500 . ?
C1A C2A 1.421(6) . ?
C6A C5A 1.515(6) . ?
C15B C16B 1.389(6) . ?
C15B H15A 0.9500 . ?
C3B C2B 1.376(6) . ?
C3B H3BB 0.9500 . ?
C2B H2BB 0.9500 . ?
C16B H16A 0.9500 . ?
C5A C4A 1.373(6) . ?
C17A C16A 1.360(7) . ?
C17A C18A 1.417(6) . ?
C17A H17B 0.9500 . ?
C2A C3A 1.361(6) . ?
C2A H2AB 0.9500 . ?
N3A C13A 1.357(7) . ?
N3A C12A 1.434(6) . ?
N3A H3AA 0.8800 . ?
C8A C9A 1.376(6) . ?
C8A C7A 1.397(6) . ?
C8A H8AA 0.9500 . ?
C7A C12A 1.396(6) . ?
C4A C3A 1.393(6) . ?
C4A H4AA 0.9500 . ?
O4A C13A 1.230(6) . ?
C10A C9A 1.367(7) . ?
C10A C11A 1.379(7) . ?
C10A H10B 0.9500 . ?
C9A H9AA 0.9500 . ?
C15A C14A 1.384(7) . ?
C15A C16A 1.401(7) . ?
C15A H15B 0.9500 . ?
C3A H3AB 0.9500 . ?
C14A C13A 1.506(7) . ?
C12A C11A 1.393(6) . ?
C16A H16B 0.9500 . ?
N1S C1S1 1.480(8) . ?
N1S C1S2 1.488(8) . ?
N1S C1S3 1.489(8) . ?
N1S C1S4 1.492(8) . ?
C11A H11B 0.9500 . ?
C1S1 H1SA 0.9800 . ?
C1S1 H1SB 0.9800 . ?
C1S1 H1SC 0.9800 . ?
C1S2 H1SD 0.9800 . ?
C1S2 H1SE 0.9800 . ?
C1S2 H1SF 0.9800 . ?
C1S3 H1SG 0.9800 . ?
C1S3 H1SH 0.9800 . ?
C1S3 H1SI 0.9800 . ?
C1S4 H1SJ 0.9800 . ?
C1S4 H1SK 0.9800 . ?
C1S4 H1SL 0.9800 . ?
